data_7012837
loop_
_publ_author_name
'Beck, Bettina'
'Schneider, Alexandra'
'Freisinger, Eva'
'Holthenrich, Dagmar'
'Erxleben, Andrea'
'Albinati, Alberto'
'Zangrando, Ennio'
'Randaccio, Lucio'
'Lippert, Bernhard'

_publ_section_title
;
 Inter- and intra-molecular condensation patterns of (en)PdII with
 trans-[a2PtL2]2+ (a = am(m)ine, L = 2-aminopyridine): PtPd3 and Pt2Pd4
 species with multiple amide bridges. Unexpected trapping of a pair of
 nitrate ions by a Pt2Pd4 double coneElectronic supplementary
 information (ESI) available: 1H NMR spectra of 2a, 4a and 5; views of
 the crystal structure of 5. See
 http://www.rsc.org/suppdata/dt/b3/b301708g/
;
_journal_issue 12
_journal_name_full 'Dalton Transactions'
_journal_page_first 2533
_journal_paper_doi 10.1039/b301708g
_journal_year 2003
_chemical_formula_moiety '(C12 H22 N6 Pt 2+) 2(Cl O4 1-)'
_chemical_formula_sum 'C12 H22 Cl2 N6 O8 Pt'
_chemical_formula_weight 644.35
_chemical_name_systematic
;
trans-bis(methylamine)-bis(2-aminopyridine)-platinum(II) 
diperchlorate
;
_space_group_IT_number 14
_symmetry_cell_setting monoclinic
_symmetry_space_group_name_Hall '-P 2yn'
_symmetry_space_group_name_H-M 'P 1 21/n 1'
_atom_sites_solution_hydrogens geom
_atom_sites_solution_primary direct
_atom_sites_solution_secondary difmap
_audit_creation_method SHELXL-97
_cell_angle_alpha 90.00
_cell_angle_beta 98.71(1)
_cell_angle_gamma 90.00
_cell_formula_units_Z 2
_cell_length_a 9.394(1)
_cell_length_b 11.127(1)
_cell_length_c 10.174(1)
_cell_measurement_temperature 293(2)
_cell_volume 1051.19(18)
_computing_cell_refinement 'Mosflm (Acta Cryst. D50, 760, 1994)'
_computing_data_collection 'Nonius Xpress'
_computing_data_reduction 'Scala (Acta Cryst. D50, 760, 1994)'
_computing_molecular_graphics 'Ortep3/windows (Farrugia,1997)'
_computing_publication_material 'Wingx 1.64.04 (Farrugia, 1999)'
_computing_structure_refinement 'SHELX97 (Sheldrick, 1998)'
_computing_structure_solution 'SHELX97 (Sheldrick, 1998)'
_diffrn_ambient_temperature 293(2)
_diffrn_measured_fraction_theta_full 0.986
_diffrn_measured_fraction_theta_max 0.986
_diffrn_measurement_device_type 'image plate dip1030'
_diffrn_measurement_method 'laser scanner'
_diffrn_radiation_monochromator graphite
_diffrn_radiation_source 'fine-focus sealed tube'
_diffrn_radiation_type Mok\a
_diffrn_radiation_wavelength 0.71073
_diffrn_reflns_av_R_equivalents 0.0383
_diffrn_reflns_av_sigmaI/netI 0.0558
_diffrn_reflns_limit_h_max 12
_diffrn_reflns_limit_h_min -12
_diffrn_reflns_limit_k_max 14
_diffrn_reflns_limit_k_min -14
_diffrn_reflns_limit_l_max 13
_diffrn_reflns_limit_l_min -13
_diffrn_reflns_number 4857
_diffrn_reflns_theta_full 28.28
_diffrn_reflns_theta_max 28.28
_diffrn_reflns_theta_min 2.86
_exptl_absorpt_coefficient_mu 6.980
_exptl_crystal_colour brown
_exptl_crystal_density_diffrn 2.036
_exptl_crystal_density_method 'not measured'
_exptl_crystal_description prism
_exptl_crystal_F_000 624
_exptl_crystal_size_max 0.45
_exptl_crystal_size_mid 0.25
_exptl_crystal_size_min 0.15
_refine_diff_density_max 1.309
_refine_diff_density_min -0.641
_refine_diff_density_rms 0.289
_refine_ls_extinction_coef 0.034(2)
_refine_ls_extinction_expression Fc^*^=kFc[1+0.001xFc^2^\l^3^/sin(2\q)]^-1/4^
_refine_ls_extinction_method SHELXL
_refine_ls_goodness_of_fit_ref 1.043
_refine_ls_hydrogen_treatment mixed
_refine_ls_matrix_type full
_refine_ls_number_parameters 162
_refine_ls_number_reflns 2575
_refine_ls_number_restraints 57
_refine_ls_restrained_S_all 1.154
_refine_ls_R_factor_all 0.0515
_refine_ls_R_factor_gt 0.0377
_refine_ls_shift/su_max 0.007
_refine_ls_shift/su_mean 0.001
_refine_ls_structure_factor_coef Fsqd
_refine_ls_weighting_details 'calc w=1/[\s^2^(Fo^2^)+(0.0539P)^2^] where P=(Fo^2^+2Fc^2^)/3'
_refine_ls_weighting_scheme calc
_refine_ls_wR_factor_gt 0.0953
_refine_ls_wR_factor_ref 0.1027
_reflns_number_gt 1863
_reflns_number_total 2575
_reflns_threshold_expression >2sigma(I)
_cod_data_source_file b301708g.txt
_cod_data_source_block 3b
_cod_original_sg_symbol_H-M P21/n
_cod_database_code 7012837

loop_
_symmetry_equiv_pos_as_xyz
'x, y, z'
'-x+1/2, y+1/2, -z+1/2'
'-x, -y, -z'
'x-1/2, -y-1/2, z-1/2'

loop_
_atom_site_label
_atom_site_type_symbol
_atom_site_fract_x
_atom_site_fract_y
_atom_site_fract_z
_atom_site_U_iso_or_equiv
_atom_site_adp_type
_atom_site_occupancy
_atom_site_symmetry_multiplicity
_atom_site_calc_flag
_atom_site_refinement_flags
_atom_site_disorder_assembly
_atom_site_disorder_group
Pt Pt 0.0000 0.0000 0.0000 0.04642(17) Uani 1 2 d S . .
N1 N 0.0637(5) 0.0576(4) 0.1896(4) 0.0478(10) Uani 1 1 d . . .
N2 N 0.0018(7) 0.2539(5) 0.1364(6) 0.0755(17) Uani 1 1 d . . .
H2A H -0.0242 0.2320 0.0553 0.091 Uiso 1 1 calc R . .
H2B H -0.0056 0.3280 0.1585 0.091 Uiso 1 1 calc R . .
N3 N -0.2080(7) -0.0182(4) 0.0385(7) 0.0571(13) Uani 1 1 d . . .
H3A H -0.2277 0.0438 0.0897 0.069 Uiso 1 1 calc R . .
H3B H -0.2684 -0.0132 -0.0389 0.069 Uiso 1 1 calc R . .
C1 C -0.2367(8) -0.1301(6) 0.1046(10) 0.090(2) Uani 1 1 d . . .
H1A H -0.2074 -0.1970 0.0555 0.134 Uiso 1 1 calc R . .
H1B H -0.3379 -0.1362 0.1088 0.134 Uiso 1 1 calc R . .
H1C H -0.1838 -0.1309 0.1931 0.134 Uiso 1 1 calc R . .
C2 C 0.0543(6) 0.1721(5) 0.2291(6) 0.0530(13) Uani 1 1 d . . .
C3 C 0.0960(7) 0.2047(7) 0.3619(6) 0.0673(16) Uani 1 1 d . . .
H3 H 0.0886 0.2841 0.3886 0.081 Uiso 1 1 calc R . .
C4 C 0.1480(7) 0.1182(7) 0.4521(6) 0.0745(18) Uani 1 1 d . . .
H4 H 0.1771 0.1392 0.5405 0.089 Uiso 1 1 calc R . .
C5 C 0.1578(13) 0.0002(6) 0.4132(10) 0.075(2) Uani 1 1 d . . .
H5 H 0.1916 -0.0591 0.4744 0.090 Uiso 1 1 calc R . .
C6 C 0.1160(9) -0.0271(7) 0.2817(8) 0.0652(18) Uani 1 1 d . . .
H6 H 0.1236 -0.1062 0.2540 0.078 Uiso 1 1 calc R . .
Cl Cl 0.01924(17) 0.39571(14) -0.25170(15) 0.0619(4) Uani 1 1 d . . .
O1 O -0.0491(12) 0.5035(4) -0.2961(11) 0.105(3) Uani 1 1 d D . .
O2 O 0.028(2) 0.393(2) -0.1135(12) 0.153(9) Uani 0.438(15) 1 d PDU . .
O3 O 0.1436(15) 0.3605(11) -0.2910(18) 0.091(6) Uani 0.438(15) 1 d PDU . .
O4 O -0.0895(19) 0.3049(12) -0.299(3) 0.158(9) Uani 0.438(15) 1 d PDU . .
O5 O 0.036(2) 0.3304(12) -0.3672(13) 0.160(7) Uani 0.562(15) 1 d PDU . .
O6 O 0.1616(12) 0.4245(15) -0.1932(17) 0.158(8) Uani 0.562(15) 1 d PDU . .
O7 O -0.0418(12) 0.3221(9) -0.1693(13) 0.086(4) Uani 0.562(15) 1 d PDU . .

loop_
_atom_site_aniso_label
_atom_site_aniso_U_11
_atom_site_aniso_U_22
_atom_site_aniso_U_33
_atom_site_aniso_U_23
_atom_site_aniso_U_13
_atom_site_aniso_U_12
Pt 0.0497(2) 0.0429(2) 0.0468(2) -0.00465(11) 0.00780(12) 0.00301(11)
N1 0.054(3) 0.046(2) 0.042(2) -0.005(2) 0.0057(19) 0.002(2)
N2 0.105(5) 0.051(3) 0.069(4) -0.007(3) 0.008(3) 0.010(3)
N3 0.048(3) 0.065(3) 0.060(3) -0.006(2) 0.012(2) 0.002(2)
C1 0.071(4) 0.082(5) 0.125(7) 0.023(5) 0.043(4) -0.002(4)
C2 0.057(3) 0.051(3) 0.053(3) -0.009(2) 0.014(2) 0.001(2)
C3 0.073(4) 0.071(4) 0.060(4) -0.020(3) 0.017(3) -0.007(3)
C4 0.076(4) 0.098(5) 0.048(3) -0.009(4) 0.006(3) -0.001(4)
C5 0.087(6) 0.076(6) 0.058(4) 0.007(3) -0.001(4) 0.003(3)
C6 0.074(5) 0.064(4) 0.057(4) 0.000(3) 0.007(3) 0.008(3)
Cl 0.0667(9) 0.0597(8) 0.0602(8) 0.0065(7) 0.0124(6) 0.0045(7)
O1 0.116(7) 0.076(5) 0.115(7) 0.017(3) -0.009(6) 0.024(3)
O2 0.164(15) 0.24(2) 0.055(8) 0.007(10) 0.002(9) 0.051(14)
O3 0.081(9) 0.076(8) 0.130(12) 0.025(8) 0.062(9) 0.014(6)
O4 0.131(13) 0.085(10) 0.25(2) -0.029(12) 0.017(13) -0.044(9)
O5 0.261(18) 0.138(11) 0.090(8) -0.043(7) 0.053(10) 0.025(12)
O6 0.100(9) 0.150(13) 0.191(14) 0.073(11) -0.079(9) -0.046(8)
O7 0.095(8) 0.072(6) 0.101(8) 0.024(6) 0.050(6) -0.005(5)

loop_
_atom_type_symbol
_atom_type_description
_atom_type_scat_dispersion_real
_atom_type_scat_dispersion_imag
_atom_type_scat_source
C C 0.0033 0.0016 'International Tables Vol C Tables 4.2.6.8 and 6.1.1.4'
H H 0.0000 0.0000 'International Tables Vol C Tables 4.2.6.8 and 6.1.1.4'
N N 0.0061 0.0033 'International Tables Vol C Tables 4.2.6.8 and 6.1.1.4'
Pt Pt -1.7033 8.3905 'International Tables Vol C Tables 4.2.6.8 and 6.1.1.4'
Cl Cl 0.1484 0.1585 'International Tables Vol C Tables 4.2.6.8 and 6.1.1.4'
O O 0.0106 0.0060 'International Tables Vol C Tables 4.2.6.8 and 6.1.1.4'

loop_
_geom_angle_atom_site_label_1
_geom_angle_atom_site_label_2
_geom_angle_atom_site_label_3
_geom_angle
_geom_angle_site_symmetry_1
_geom_angle_site_symmetry_3
_geom_angle_publ_flag
N1 Pt N1 180.00(10) 3 . ?
N1 Pt N3 90.1(2) 3 3 ?
N1 Pt N3 89.9(2) . 3 ?
N1 Pt N3 89.9(2) 3 . ?
N1 Pt N3 90.1(2) . . ?
N3 Pt N3 180.0(4) 3 . ?
C2 N1 C6 118.8(6) . . ?
C2 N1 Pt 124.0(4) . . ?
C6 N1 Pt 117.1(5) . . ?
C1 N3 Pt 114.7(4) . . ?
N1 C2 N2 117.7(5) . . ?
N1 C2 C3 121.0(6) . . ?
N2 C2 C3 121.3(5) . . ?
C4 C3 C2 119.0(6) . . ?
C3 C4 C5 120.7(7) . . ?
C6 C5 C4 118.0(7) . . ?
N1 C6 C5 122.4(7) . . ?
O3 Cl O7 118.2(6) . . ?
O3 Cl O2 111.7(9) . . ?
O7 Cl O2 48.1(9) . . ?
O3 Cl O1 121.8(7) . . ?
O7 Cl O1 119.9(6) . . ?
O2 Cl O1 107.3(8) . . ?
O3 Cl O5 52.7(7) . . ?
O7 Cl O5 108.2(7) . . ?
O2 Cl O5 146.2(10) . . ?
O1 Cl O5 105.9(7) . . ?
O3 Cl O6 52.0(8) . . ?
O7 Cl O6 109.7(7) . . ?
O2 Cl O6 70.9(9) . . ?
O1 Cl O6 107.4(7) . . ?
O5 Cl O6 104.6(9) . . ?
O3 Cl O4 107.1(8) . . ?
O7 Cl O4 56.6(8) . . ?
O2 Cl O4 104.5(10) . . ?
O1 Cl O4 102.8(8) . . ?
O5 Cl O4 61.9(9) . . ?
O6 Cl O4 149.5(9) . . ?

loop_
_geom_bond_atom_site_label_1
_geom_bond_atom_site_label_2
_geom_bond_distance
_geom_bond_site_symmetry_2
_geom_bond_publ_flag
Pt N1 2.035(4) 3 ?
Pt N1 2.035(4) . ?
Pt N3 2.060(6) 3 ?
Pt N3 2.060(6) . ?
N1 C2 1.343(6) . ?
N1 C6 1.367(9) . ?
N2 C2 1.349(8) . ?
N3 C1 1.461(8) . ?
C2 C3 1.396(8) . ?
C3 C4 1.369(9) . ?
C4 C5 1.378(8) . ?
C5 C6 1.371(13) . ?
Cl O3 1.349(10) . ?
Cl O7 1.360(8) . ?
Cl O2 1.396(12) . ?
Cl O1 1.402(6) . ?
Cl O5 1.410(10) . ?
Cl O6 1.415(9) . ?
Cl O4 1.466(13) . ?
O2 O7 1.124(19) . ?
O2 O6 1.63(2) . ?
O3 O6 1.214(17) . ?
O3 O5 1.226(17) . ?
O4 O7 1.34(2) . ?
O4 O5 1.479(19) . ?

loop_
_geom_torsion_atom_site_label_1
_geom_torsion_atom_site_label_2
_geom_torsion_atom_site_label_3
_geom_torsion_atom_site_label_4
_geom_torsion
_geom_torsion_site_symmetry_1
_geom_torsion_site_symmetry_2
_geom_torsion_site_symmetry_3
_geom_torsion_site_symmetry_4
_geom_torsion_publ_flag
N1 Pt N1 C2 0.0(3) 3 . . . ?
N3 Pt N1 C2 95.0(4) 3 . . . ?
N3 Pt N1 C2 -85.0(4) . . . . ?
N1 Pt N1 C6 0.0(3) 3 . . . ?
N3 Pt N1 C6 -86.5(5) 3 . . . ?
N3 Pt N1 C6 93.5(5) . . . . ?
N1 Pt N3 C1 97.6(6) 3 . . . ?
N1 Pt N3 C1 -82.4(6) . . . . ?
N3 Pt N3 C1 0.0(4) 3 . . . ?
C6 N1 C2 N2 -179.8(6) . . . . ?
Pt N1 C2 N2 -1.3(7) . . . . ?
C6 N1 C2 C3 -0.5(8) . . . . ?
Pt N1 C2 C3 178.0(4) . . . . ?
N1 C2 C3 C4 0.5(9) . . . . ?
N2 C2 C3 C4 179.7(6) . . . . ?
C2 C3 C4 C5 -0.7(11) . . . . ?
C3 C4 C5 C6 1.0(14) . . . . ?
C2 N1 C6 C5 0.8(12) . . . . ?
Pt N1 C6 C5 -177.8(8) . . . . ?
C4 C5 C6 N1 -1.0(15) . . . . ?
